data_4064023
loop_
_publ_author_name
'Robinson, Robert'
'Clarkson, Joseph M.'
'Moody, Morgan A.'
'Sharp, Paul R.'

_publ_section_title
;
 Pt(PEt3)(\k2-P,C-PEt2CHMe)(C6Cl5): An Unexpected Intermediate in the
 Synthesis ofcis-Pt(PEt3)2(Cl)(C6Cl5)
;
_journal_issue 6
_journal_name_full Organometallics
_journal_page_first 1730
_journal_paper_doi 10.1021/om1010879
_journal_volume 30
_journal_year 2011
_chemical_formula_moiety 'C18 H29 Cl5 P2 Pt'
_chemical_formula_sum 'C18 H29 Cl5 P2 Pt'
_chemical_formula_weight 679.69
_chemical_name_systematic
;
 ?
;
_space_group_IT_number 2
_symmetry_cell_setting triclinic
_symmetry_space_group_name_Hall '-P 1'
_symmetry_space_group_name_H-M 'P -1'
_atom_sites_solution_hydrogens geom
_atom_sites_solution_primary direct
_atom_sites_solution_secondary difmap
_audit_creation_method SHELXL-97
_cell_angle_alpha 78.199(6)
_cell_angle_beta 88.380(6)
_cell_angle_gamma 88.251(6)
_cell_formula_units_Z 2
_cell_length_a 8.356(4)
_cell_length_b 9.736(5)
_cell_length_c 15.204(8)
_cell_measurement_temperature 173(2)
_cell_volume 1209.9(11)
_computing_cell_refinement 'APEX2 (Bruker AXS, 2008)'
_computing_data_collection 'APEX2 (Bruker AXS, 2008)'
_computing_data_reduction 'APEX2 (Bruker AXS, 2008)'
_computing_molecular_graphics 'X-Seed (Atwood & Barbour, 2003; Barbour, 2001)'
_computing_publication_material 'X-Seed (Atwood & Barbour, 2003; Barbour, 2001)'
_computing_structure_refinement 'SHELXL-97 (Sheldrick, 1997)'
_computing_structure_solution 'SHELXS-97 (Sheldrick, 1997)'
_diffrn_ambient_temperature 173(2)
_diffrn_measured_fraction_theta_full 0.979
_diffrn_measured_fraction_theta_max 0.979
_diffrn_measurement_device_type 'Bruker APEXII CCD area detector'
_diffrn_measurement_method 'omega scans'
_diffrn_radiation_monochromator graphite
_diffrn_radiation_source 'fine-focus sealed tube'
_diffrn_radiation_type MoK\a
_diffrn_radiation_wavelength 0.71073
_diffrn_reflns_av_R_equivalents 0.0221
_diffrn_reflns_av_sigmaI/netI 0.0293
_diffrn_reflns_limit_h_max 10
_diffrn_reflns_limit_h_min -10
_diffrn_reflns_limit_k_max 12
_diffrn_reflns_limit_k_min -12
_diffrn_reflns_limit_l_max 19
_diffrn_reflns_limit_l_min -19
_diffrn_reflns_number 13822
_diffrn_reflns_theta_full 27.50
_diffrn_reflns_theta_max 27.50
_diffrn_reflns_theta_min 1.37
_diffrn_standards_decay_% 0.0
_exptl_absorpt_coefficient_mu 6.486
_exptl_absorpt_correction_T_max 0.5632
_exptl_absorpt_correction_T_min 0.2939
_exptl_absorpt_correction_type multi-scan
_exptl_absorpt_process_details Bruker-SADABS
_exptl_crystal_colour yellow
_exptl_crystal_density_diffrn 1.866
_exptl_crystal_density_method 'not measured'
_exptl_crystal_description block
_exptl_crystal_F_000 660
_exptl_crystal_size_max 0.25
_exptl_crystal_size_mid 0.15
_exptl_crystal_size_min 0.10
_refine_diff_density_max 4.236
_refine_diff_density_min -0.725
_refine_diff_density_rms 0.125
_refine_ls_extinction_method none
_refine_ls_goodness_of_fit_ref 1.067
_refine_ls_hydrogen_treatment noref
_refine_ls_matrix_type full
_refine_ls_number_parameters 266
_refine_ls_number_reflns 5450
_refine_ls_number_restraints 0
_refine_ls_restrained_S_all 1.067
_refine_ls_R_factor_all 0.0316
_refine_ls_R_factor_gt 0.0267
_refine_ls_shift/su_max 0.001
_refine_ls_shift/su_mean 0.000
_refine_ls_structure_factor_coef Fsqd
_refine_ls_weighting_details 'calc w=1/[\s^2^(Fo^2^)+(0.0333P)^2^+1.6077P] where P=(Fo^2^+2Fc^2^)/3'
_refine_ls_weighting_scheme calc
_refine_ls_wR_factor_gt 0.0620
_refine_ls_wR_factor_ref 0.0654
_reflns_number_gt 4957
_reflns_number_total 5451
_reflns_threshold_expression >2sigma(I)
_cod_data_source_file om1010879_si_002.cif
_cod_data_source_block (PEt3)Pt(kappa2-P,C-PEt2CHMe)(C6Cl5)_(1)
_cod_original_sg_symbol_H-M P-1
_cod_database_code 4064023

loop_
_symmetry_equiv_pos_as_xyz
'x, y, z'
'-x, -y, -z'

loop_
_atom_site_label
_atom_site_type_symbol
_atom_site_fract_x
_atom_site_fract_y
_atom_site_fract_z
_atom_site_U_iso_or_equiv
_atom_site_adp_type
_atom_site_occupancy
_atom_site_symmetry_multiplicity
_atom_site_calc_flag
_atom_site_refinement_flags
_atom_site_disorder_assembly
_atom_site_disorder_group
Pt1 Pt 0.037126(18) 0.434777(15) 0.761944(10) 0.02342(6) Uani 1 1 d . A .
P2 P 0.27087(13) 0.54784(11) 0.72047(7) 0.0267(2) Uani 1 1 d . . .
Cl1 Cl -0.15021(14) 0.56308(12) 0.57306(7) 0.0355(2) Uani 1 1 d . . .
Cl3 Cl -0.42583(14) 1.01069(11) 0.68138(9) 0.0426(3) Uani 1 1 d . . .
Cl5 Cl -0.07005(15) 0.63776(13) 0.91128(7) 0.0407(3) Uani 1 1 d . . .
Cl2 Cl -0.35404(14) 0.84126(13) 0.53153(8) 0.0398(3) Uani 1 1 d . . .
Cl4 Cl -0.28988(15) 0.90451(13) 0.87211(9) 0.0465(3) Uani 1 1 d . . .
P1 P 0.05508(13) 0.20171(11) 0.80042(7) 0.0271(2) Uani 1 1 d . . .
C3 C -0.2772(5) 0.7818(4) 0.6371(3) 0.0265(8) Uani 1 1 d . . .
C2 C -0.1818(5) 0.6596(4) 0.6569(3) 0.0253(8) Uani 1 1 d . . .
C6 C -0.1496(5) 0.6907(4) 0.8048(3) 0.0264(8) Uani 1 1 d . . .
C4 C -0.3093(5) 0.8589(4) 0.7038(3) 0.0286(9) Uani 1 1 d . . .
C1 C -0.1104(5) 0.6110(4) 0.7400(3) 0.0238(8) Uani 1 1 d . . .
C5 C -0.2470(5) 0.8114(4) 0.7883(3) 0.0293(9) Uani 1 1 d . . .
C14 C 0.2002(6) 0.7984(6) 0.5953(4) 0.0544(15) Uani 0.70 1 d P A 1
H14A H 0.2626 0.7589 0.5506 0.082 Uiso 0.70 1 d P B 1
H14B H 0.2104 0.9005 0.5830 0.082 Uiso 0.70 1 d P C 1
H14C H 0.0874 0.7751 0.5931 0.082 Uiso 0.70 1 d P D 1
C18 C 0.4490(7) 0.3504(6) 0.6438(4) 0.0510(13) Uani 0.70 1 d P E 1
H18A H 0.5196 0.3348 0.6957 0.077 Uiso 0.70 1 d P F 1
H18B H 0.5103 0.3341 0.5908 0.077 Uiso 0.70 1 d P G 1
H18C H 0.3604 0.2852 0.6565 0.077 Uiso 0.70 1 d P H 1
C13 C 0.2610(9) 0.7390(7) 0.6856(5) 0.0432(17) Uani 0.70 1 d P A 1
H13A H 0.1926 0.7763 0.7299 0.052 Uiso 0.70 1 calc PR A 1
H13B H 0.3701 0.7743 0.6889 0.052 Uiso 0.70 1 calc PR A 1
C16 C 0.3749(8) 0.5852(8) 0.8886(4) 0.0691(19) Uani 0.70 1 d P A 1
H16A H 0.3381 0.6822 0.8683 0.104 Uiso 0.70 1 d P I 1
H16B H 0.4678 0.5820 0.9271 0.104 Uiso 0.70 1 d P J 1
H16C H 0.2887 0.5304 0.9229 0.104 Uiso 0.70 1 d P K 1
C17 C 0.3851(8) 0.4971(7) 0.6265(4) 0.0366(14) Uani 0.70 1 d P E 1
H17A H 0.3152 0.5111 0.5738 0.044 Uiso 0.70 1 calc PR E 1
H17B H 0.4760 0.5611 0.6106 0.044 Uiso 0.70 1 calc PR E 1
C15 C 0.4235(8) 0.5216(8) 0.8072(5) 0.0432(17) Uani 0.70 1 d P A 1
H15A H 0.4448 0.4196 0.8278 0.052 Uiso 0.70 1 calc PR A 1
H15B H 0.5243 0.5642 0.7803 0.052 Uiso 0.70 1 calc PR A 1
C7 C -0.1365(5) 0.2765(4) 0.8118(3) 0.0290(9) Uani 1 1 d . A .
C11 C 0.1367(6) 0.0970(5) 0.9032(3) 0.0376(10) Uani 1 1 d . A .
H11A H 0.1131 0.1457 0.9534 0.045 Uiso 1 1 calc R . .
H11B H 0.0833 0.0055 0.9173 0.045 Uiso 1 1 calc R . .
C9 C 0.0690(6) 0.0899(5) 0.7176(3) 0.0360(10) Uani 1 1 d . A .
H9A H 0.1833 0.0684 0.7061 0.043 Uiso 1 1 calc R . .
H9B H 0.0166 0.0001 0.7429 0.043 Uiso 1 1 calc R . .
C8 C -0.2177(6) 0.2761(5) 0.9022(3) 0.0386(10) Uani 1 1 d . . .
H8A H -0.2773 0.1895 0.9212 0.058 Uiso 1 1 calc R A .
H8B H -0.2917 0.3572 0.8971 0.058 Uiso 1 1 calc R . .
H8C H -0.1366 0.2813 0.9466 0.058 Uiso 1 1 calc R . .
C10 C -0.0076(6) 0.1555(6) 0.6292(3) 0.0456(12) Uani 1 1 d . . .
H10A H -0.1232 0.1674 0.6388 0.068 Uiso 1 1 calc R A .
H10B H 0.0120 0.0942 0.5860 0.068 Uiso 1 1 calc R . .
H10C H 0.0389 0.2472 0.6055 0.068 Uiso 1 1 calc R . .
C12 C 0.3159(7) 0.0719(7) 0.8958(4) 0.0619(17) Uani 1 1 d . . .
H12A H 0.3395 0.0188 0.8485 0.093 Uiso 1 1 calc R A .
H12B H 0.3548 0.0183 0.9532 0.093 Uiso 1 1 calc R . .
H12C H 0.3693 0.1622 0.8808 0.093 Uiso 1 1 calc R . .
H7 H -0.2081 0.2646 0.7673 0.048(15) Uiso 1 1 d R . .
C17A C 0.4512(16) 0.4397(15) 0.7160(10) 0.032(3) Uani 0.30 1 d P A 2
H17C H 0.5447 0.5014 0.7043 0.038 Uiso 0.30 1 calc PR A 2
H17D H 0.4651 0.3766 0.7754 0.038 Uiso 0.30 1 calc PR A 2
C13A C 0.2742(18) 0.6621(14) 0.6076(9) 0.031(3) Uani 0.30 1 d P A 2
H13C H 0.3877 0.6742 0.5878 0.037 Uiso 0.30 1 calc PR A 2
H13D H 0.2232 0.6110 0.5663 0.037 Uiso 0.30 1 calc PR A 2
C15A C 0.3259(19) 0.6644(18) 0.7941(11) 0.039(4) Uani 0.30 1 d P A 2
H15C H 0.4161 0.7224 0.7658 0.047 Uiso 0.30 1 calc PR A 2
H15D H 0.2339 0.7286 0.8004 0.047 Uiso 0.30 1 calc PR A 2
C14A C 0.2002(6) 0.7984(6) 0.5953(4) 0.0544(15) Uani 0.30 1 d P A 2
H14D H 0.0837 0.7896 0.5965 0.082 Uiso 0.30 1 d P L 2
H14E H 0.2352 0.8552 0.5378 0.082 Uiso 0.30 1 d P M 2
H14F H 0.2308 0.8435 0.6444 0.082 Uiso 0.30 1 d P N 2
C18A C 0.4490(7) 0.3504(6) 0.6438(4) 0.0510(13) Uani 0.30 1 d P A 2
H18D H 0.3610 0.2847 0.6570 0.077 Uiso 0.30 1 d P O 2
H18E H 0.5509 0.2975 0.6435 0.077 Uiso 0.30 1 d P P 2
H18F H 0.4342 0.4120 0.5850 0.077 Uiso 0.30 1 d P Q 2
C16A C 0.3749(8) 0.5852(8) 0.8886(4) 0.0691(19) Uani 0.30 1 d P A 2
H16D H 0.2851 0.5295 0.9180 0.104 Uiso 0.30 1 d P R 2
H16E H 0.4050 0.6516 0.9251 0.104 Uiso 0.30 1 d P S 2
H16F H 0.4667 0.5218 0.8825 0.104 Uiso 0.30 1 d P T 2

loop_
_atom_site_aniso_label
_atom_site_aniso_U_11
_atom_site_aniso_U_22
_atom_site_aniso_U_33
_atom_site_aniso_U_23
_atom_site_aniso_U_13
_atom_site_aniso_U_12
Pt1 0.02501(9) 0.01973(8) 0.02449(8) -0.00239(6) -0.00222(6) 0.00291(5)
P2 0.0274(5) 0.0229(5) 0.0290(5) -0.0033(4) -0.0030(4) 0.0002(4)
Cl1 0.0430(6) 0.0370(6) 0.0268(5) -0.0081(4) -0.0036(4) 0.0062(5)
Cl3 0.0370(6) 0.0256(5) 0.0625(8) -0.0033(5) -0.0054(5) 0.0104(4)
Cl5 0.0503(7) 0.0427(6) 0.0312(5) -0.0132(5) -0.0126(5) 0.0141(5)
Cl2 0.0393(6) 0.0410(6) 0.0326(5) 0.0072(5) -0.0068(5) 0.0070(5)
Cl4 0.0478(7) 0.0445(7) 0.0542(7) -0.0281(6) -0.0075(6) 0.0142(5)
P1 0.0303(5) 0.0218(5) 0.0275(5) -0.0015(4) 0.0025(4) 0.0010(4)
C3 0.0216(19) 0.025(2) 0.029(2) 0.0043(16) -0.0051(16) 0.0001(15)
C2 0.027(2) 0.0237(19) 0.0249(19) -0.0052(16) -0.0013(16) -0.0004(16)
C6 0.025(2) 0.0231(19) 0.031(2) -0.0040(16) -0.0051(16) 0.0003(16)
C4 0.0222(19) 0.0202(19) 0.042(2) -0.0024(17) 0.0008(17) 0.0006(15)
C1 0.0227(19) 0.0179(18) 0.028(2) 0.0003(15) -0.0012(15) 0.0023(15)
C5 0.025(2) 0.024(2) 0.040(2) -0.0110(18) -0.0003(17) 0.0007(16)
C14 0.042(3) 0.042(3) 0.068(4) 0.016(3) -0.001(3) -0.002(2)
C18 0.050(3) 0.042(3) 0.063(4) -0.019(3) 0.008(3) 0.004(2)
C13 0.038(4) 0.023(3) 0.067(5) -0.006(3) 0.004(3) -0.001(3)
C16 0.060(4) 0.108(6) 0.044(3) -0.028(3) -0.015(3) 0.004(4)
C17 0.037(3) 0.038(4) 0.035(3) -0.008(3) 0.002(3) -0.003(3)
C15 0.037(4) 0.053(4) 0.039(4) -0.007(3) -0.013(3) -0.007(3)
C7 0.029(2) 0.023(2) 0.034(2) -0.0045(17) 0.0012(18) -0.0012(16)
C11 0.041(3) 0.033(2) 0.033(2) 0.0041(19) 0.003(2) 0.007(2)
C9 0.044(3) 0.026(2) 0.040(3) -0.0109(19) 0.005(2) -0.0016(19)
C8 0.035(2) 0.037(3) 0.043(3) -0.007(2) 0.006(2) 0.003(2)
C10 0.049(3) 0.048(3) 0.041(3) -0.014(2) 0.001(2) -0.001(2)
C12 0.049(3) 0.084(5) 0.042(3) 0.008(3) 0.001(3) 0.025(3)
C17A 0.018(6) 0.030(7) 0.045(8) -0.004(6) -0.001(6) -0.001(5)
C13A 0.035(8) 0.025(7) 0.029(7) 0.003(6) 0.013(6) -0.010(6)
C15A 0.033(8) 0.048(9) 0.044(9) -0.021(7) 0.014(7) -0.022(7)
C14A 0.042(3) 0.042(3) 0.068(4) 0.016(3) -0.001(3) -0.002(2)
C18A 0.050(3) 0.042(3) 0.063(4) -0.019(3) 0.008(3) 0.004(2)
C16A 0.060(4) 0.108(6) 0.044(3) -0.028(3) -0.015(3) 0.004(4)

loop_
_atom_type_symbol
_atom_type_description
_atom_type_scat_dispersion_real
_atom_type_scat_dispersion_imag
_atom_type_scat_source
C C 0.0033 0.0016 'International Tables Vol C Tables 4.2.6.8 and 6.1.1.4'
H H 0.0000 0.0000 'International Tables Vol C Tables 4.2.6.8 and 6.1.1.4'
P P 0.1023 0.0942 'International Tables Vol C Tables 4.2.6.8 and 6.1.1.4'
Cl Cl 0.1484 0.1585 'International Tables Vol C Tables 4.2.6.8 and 6.1.1.4'
Pt Pt -1.7033 8.3905 'International Tables Vol C Tables 4.2.6.8 and 6.1.1.4'

loop_
_geom_angle_atom_site_label_1
_geom_angle_atom_site_label_2
_geom_angle_atom_site_label_3
_geom_angle
C1 Pt1 C7 99.96(16)
C1 Pt1 P1 147.00(11)
C7 Pt1 P1 47.24(12)
C1 Pt1 P2 96.62(12)
C7 Pt1 P2 163.32(12)
P1 Pt1 P2 116.31(4)
C17A P2 C15A 103.1(7)
C17A P2 C13 124.7(5)
C15A P2 C13 57.4(6)
C17A P2 C15 56.9(5)
C15A P2 C15 50.8(6)
C13 P2 C15 102.1(3)
C17A P2 C17 47.6(5)
C15A P2 C17 129.4(5)
C13 P2 C17 101.8(3)
C15 P2 C17 100.9(3)
C17A P2 C13A 101.7(7)
C15A P2 C13A 103.6(7)
C13 P2 C13A 49.1(5)
C15 P2 C13A 129.2(5)
C17 P2 C13A 58.7(5)
C17A P2 Pt1 117.3(4)
C15A P2 Pt1 113.8(4)
C13 P2 Pt1 117.8(2)
C15 P2 Pt1 115.3(2)
C17 P2 Pt1 116.5(2)
C13A P2 Pt1 115.4(5)
C7 P1 C11 115.4(2)
C7 P1 C9 114.1(2)
C11 P1 C9 105.9(2)
C7 P1 Pt1 64.30(14)
C11 P1 Pt1 127.18(17)
C9 P1 Pt1 122.60(16)
C4 C3 C2 119.3(4)
C4 C3 Cl2 119.2(3)
C2 C3 Cl2 121.6(3)
C3 C2 C1 123.7(4)
C3 C2 Cl1 117.9(3)
C1 C2 Cl1 118.4(3)
C5 C6 C1 123.6(4)
C5 C6 Cl5 118.1(3)
C1 C6 Cl5 118.3(3)
C5 C4 C3 119.1(4)
C5 C4 Cl3 120.5(3)
C3 C4 Cl3 120.4(3)
C2 C1 C6 114.4(4)
C2 C1 Pt1 121.3(3)
C6 C1 Pt1 124.3(3)
C4 C5 C6 119.9(4)
C4 C5 Cl4 119.3(3)
C6 C5 Cl4 120.8(3)
C13 C14 H14A 109.3
C13 C14 H14B 109.1
H14A C14 H14B 109.7
C13 C14 H14C 109.3
H14A C14 H14C 109.7
H14B C14 H14C 109.6
C13 C14 H14D 108.9
H14A C14 H14D 117.9
H14B C14 H14D 101.4
H14C C14 H14D 9.5
C13 C14 H14E 140.5
H14A C14 H14E 57.5
H14B C14 H14E 55.2
H14C C14 H14E 110.2
H14D C14 H14E 109.8
C13 C14 H14F 48.7
H14A C14 H14F 132.7
H14B C14 H14F 61.2
H14C C14 H14F 117.0
H14D C14 H14F 109.3
H14E C14 H14F 109.5
C17 C18 H18A 109.6
C17 C18 H18B 109.4
H18A C18 H18B 109.3
C17 C18 H18C 109.8
H18A C18 H18C 109.3
H18B C18 H18C 109.6
C17 C18 H18D 110.1
H18A C18 H18D 108.7
H18B C18 H18D 109.8
H18C C18 H18D 0.6
C17 C18 H18E 140.4
H18A C18 H18E 58.8
H18B C18 H18E 53.3
H18C C18 H18E 109.7
H18D C18 H18E 109.4
C17 C18 H18F 53.5
H18A C18 H18F 141.5
H18B C18 H18F 59.2
H18C C18 H18F 109.2
H18D C18 H18F 109.7
H18E C18 H18F 109.5
C14 C13 P2 117.5(5)
C14 C13 H13A 107.9
P2 C13 H13A 107.9
C14 C13 H13B 107.9
P2 C13 H13B 107.9
H13A C13 H13B 107.2
C14 C13 H14F 41.8
P2 C13 H14F 158.9
H13A C13 H14F 81.0
H13B C13 H14F 86.7
C15 C16 H16A 109.7
C15 C16 H16B 109.1
H16A C16 H16B 109.7
C15 C16 H16C 109.4
H16A C16 H16C 109.7
H16B C16 H16C 109.2
C15 C16 H16D 105.6
H16A C16 H16D 109.1
H16B C16 H16D 113.6
H16C C16 H16D 4.8
C15 C16 H16E 144.5
H16A C16 H16E 63.7
H16B C16 H16E 50.8
H16C C16 H16E 105.4
H16D C16 H16E 109.5
C15 C16 H16F 52.1
H16A C16 H16F 141.2
H16B C16 H16F 60.0
H16C C16 H16F 108.9
H16D C16 H16F 109.0
H16E C16 H16F 109.3
C18 C17 P2 115.3(5)
C18 C17 H17A 108.4
P2 C17 H17A 108.4
C18 C17 H17B 108.4
P2 C17 H17B 108.4
H17A C17 H17B 107.5
C18 C17 H18F 41.0
P2 C17 H18F 152.1
H17A C17 H18F 75.9
H17B C17 H18F 95.8
C16 C15 P2 113.3(5)
C16 C15 H15A 108.9
P2 C15 H15A 108.9
C16 C15 H15B 108.9
P2 C15 H15B 108.9
H15A C15 H15B 107.7
C16 C15 H16F 39.9
P2 C15 H16F 152.0
H15A C15 H16F 81.0
H15B C15 H16F 91.8
C8 C7 P1 122.9(3)
C8 C7 Pt1 118.5(3)
P1 C7 Pt1 68.46(15)
C8 C7 H7 113.2
P1 C7 H7 113.9
Pt1 C7 H7 112.5
C12 C11 P1 112.5(3)
C12 C11 H11A 109.1
P1 C11 H11A 109.1
C12 C11 H11B 109.1
P1 C11 H11B 109.1
H11A C11 H11B 107.8
C10 C9 P1 113.4(3)
C10 C9 H9A 108.9
P1 C9 H9A 108.9
C10 C9 H9B 108.9
P1 C9 H9B 108.9
H9A C9 H9B 107.7
C7 C8 H8A 109.5
C7 C8 H8B 109.5
H8A C8 H8B 109.5
C7 C8 H8C 109.5
H8A C8 H8C 109.5
H8B C8 H8C 109.5
C9 C10 H10A 109.5
C9 C10 H10B 109.5
H10A C10 H10B 109.5
C9 C10 H10C 109.5
H10A C10 H10C 109.5
H10B C10 H10C 109.5
C11 C12 H12A 109.5
C11 C12 H12B 109.5
H12A C12 H12B 109.5
C11 C12 H12C 109.5
H12A C12 H12C 109.5
H12B C12 H12C 109.5
P2 C17A H18A 149.9
P2 C17A H17C 108.8
H18A C17A H17C 96.3
P2 C17A H17D 108.8
H18A C17A H17D 77.6
H17C C17A H17D 107.7
P2 C13A H14A 161.7
P2 C13A H13C 107.5
H14A C13A H13C 79.6
P2 C13A H13D 107.5
H14A C13A H13D 85.7
H13C C13A H13D 107.0
P2 C15A H16A 148.0
P2 C15A H15C 108.9
H16A C15A H15C 98.2
P2 C15A H15D 108.9
H16A C15A H15D 77.3
H15C C15A H15D 107.7

loop_
_geom_bond_atom_site_label_1
_geom_bond_atom_site_label_2
_geom_bond_distance
Pt1 C1 2.057(4)
Pt1 C7 2.156(4)
Pt1 P1 2.2259(16)
Pt1 P2 2.2808(14)
P2 C17A 1.819(14)
P2 C15A 1.826(15)
P2 C13 1.827(7)
P2 C15 1.835(7)
P2 C17 1.838(7)
P2 C13A 1.844(13)
Cl1 C2 1.742(4)
Cl3 C4 1.724(4)
Cl5 C6 1.740(4)
Cl2 C3 1.726(4)
Cl4 C5 1.732(4)
P1 C7 1.757(4)
P1 C11 1.820(5)
P1 C9 1.825(5)
C3 C4 1.396(6)
C3 C2 1.396(6)
C2 C1 1.399(5)
C6 C5 1.392(6)
C6 C1 1.400(6)
C4 C5 1.384(6)
C14 C13 1.474(9)
C14 H14A 0.9778
C14 H14B 0.9789
C14 H14C 0.9793
C14 H14D 0.9794
C14 H14E 0.9766
C14 H14F 0.9829
C18 C17 1.484(8)
C18 H18A 0.9831
C18 H18B 0.9795
C18 H18C 0.9792
C18 H18D 0.9793
C18 H18E 0.9822
C18 H18F 0.9774
C13 H13A 0.9900
C13 H13B 0.9900
C13 H14F 1.1066
C16 C15 1.533(9)
C16 H16A 0.9752
C16 H16B 0.9818
C16 H16C 0.9816
C16 H16D 0.9816
C16 H16E 0.9780
C16 H16F 0.9837
C17 H17A 0.9900
C17 H17B 0.9900
C17 H18F 1.1962
C15 H15A 0.9900
C15 H15B 0.9900
C15 H16F 1.2107
C7 C8 1.515(6)
C7 H7 0.9428
C11 C12 1.514(7)
C11 H11A 0.9900
C11 H11B 0.9900
C9 C10 1.515(7)
C9 H9A 0.9900
C9 H9B 0.9900
C8 H8A 0.9800
C8 H8B 0.9800
C8 H8C 0.9800
C10 H10A 0.9800
C10 H10B 0.9800
C10 H10C 0.9800
C12 H12A 0.9800
C12 H12B 0.9800
C12 H12C 0.9800
C17A H18A 1.2434
C17A H17C 0.9900
C17A H17D 0.9900
C13A H14A 1.1465
C13A H13C 0.9900
C13A H13D 0.9900
C15A H16A 1.1824
C15A H15C 0.9900
C15A H15D 0.9900

loop_
_geom_torsion_atom_site_label_1
_geom_torsion_atom_site_label_2
_geom_torsion_atom_site_label_3
_geom_torsion_atom_site_label_4
_geom_torsion
C1 Pt1 P2 C17A -174.4(6)
C7 Pt1 P2 C17A 11.9(7)
P1 Pt1 P2 C17A 3.3(6)
C1 Pt1 P2 C15A 65.1(6)
C7 Pt1 P2 C15A -108.5(8)
P1 Pt1 P2 C15A -117.2(6)
C1 Pt1 P2 C13 0.8(3)
C7 Pt1 P2 C13 -172.9(5)
P1 Pt1 P2 C13 178.5(3)
C1 Pt1 P2 C15 121.4(3)
C7 Pt1 P2 C15 -52.2(5)
P1 Pt1 P2 C15 -60.9(3)
C1 Pt1 P2 C17 -120.6(3)
C7 Pt1 P2 C17 65.8(5)
P1 Pt1 P2 C17 57.1(3)
C1 Pt1 P2 C13A -54.5(5)
C7 Pt1 P2 C13A 131.8(6)
P1 Pt1 P2 C13A 123.2(5)
C1 Pt1 P1 C7 -7.6(3)
P2 Pt1 P1 C7 176.63(16)
C1 Pt1 P1 C11 -111.0(3)
C7 Pt1 P1 C11 -103.4(3)
P2 Pt1 P1 C11 73.2(2)
C1 Pt1 P1 C9 95.7(3)
C7 Pt1 P1 C9 103.3(3)
P2 Pt1 P1 C9 -80.1(2)
C4 C3 C2 C1 -2.3(6)
Cl2 C3 C2 C1 176.8(3)
C4 C3 C2 Cl1 177.8(3)
Cl2 C3 C2 Cl1 -3.1(5)
C2 C3 C4 C5 -0.7(6)
Cl2 C3 C4 C5 -179.7(3)
C2 C3 C4 Cl3 179.7(3)
Cl2 C3 C4 Cl3 0.6(5)
C3 C2 C1 C6 3.6(6)
Cl1 C2 C1 C6 -176.5(3)
C3 C2 C1 Pt1 -177.1(3)
Cl1 C2 C1 Pt1 2.8(5)
C5 C6 C1 C2 -2.1(6)
Cl5 C6 C1 C2 178.9(3)
C5 C6 C1 Pt1 178.6(3)
Cl5 C6 C1 Pt1 -0.4(5)
C7 Pt1 C1 C2 -90.7(3)
P1 Pt1 C1 C2 -85.1(4)
P2 Pt1 C1 C2 91.1(3)
C7 Pt1 C1 C6 88.5(4)
P1 Pt1 C1 C6 94.2(4)
P2 Pt1 C1 C6 -89.6(3)
C3 C4 C5 C6 2.0(6)
Cl3 C4 C5 C6 -178.3(3)
C3 C4 C5 Cl4 -178.6(3)
Cl3 C4 C5 Cl4 1.0(5)
C1 C6 C5 C4 -0.6(6)
Cl5 C6 C5 C4 178.4(3)
C1 C6 C5 Cl4 -179.9(3)
Cl5 C6 C5 Cl4 -1.0(5)
C17A P2 C13 C14 99.0(8)
C15A P2 C13 C14 -177.7(8)
C15 P2 C13 C14 156.9(5)
C17 P2 C13 C14 52.9(6)
C13A P2 C13 C14 24.8(7)
Pt1 P2 C13 C14 -75.8(6)
C17A P2 C17 C18 38.9(7)
C15A P2 C17 C18 108.3(9)
C13 P2 C17 C18 165.6(5)
C15 P2 C17 C18 60.7(5)
C13A P2 C17 C18 -169.9(8)
Pt1 P2 C17 C18 -64.9(5)
C17A P2 C15 C16 -173.3(8)
C15A P2 C15 C16 35.2(7)
C13 P2 C15 C16 63.0(6)
C17 P2 C15 C16 167.7(5)
C13A P2 C15 C16 109.3(8)
Pt1 P2 C15 C16 -65.9(6)
C11 P1 C7 C8 10.1(4)
C9 P1 C7 C8 133.1(4)
Pt1 P1 C7 C8 -110.8(4)
C11 P1 C7 Pt1 120.9(2)
C9 P1 C7 Pt1 -116.09(18)
C1 Pt1 C7 C8 -67.5(4)
P1 Pt1 C7 C8 116.7(4)
P2 Pt1 C7 C8 106.1(4)
C1 Pt1 C7 P1 175.82(15)
P2 Pt1 C7 P1 -10.6(5)
C7 P1 C11 C12 -163.2(4)
C9 P1 C11 C12 69.6(5)
Pt1 P1 C11 C12 -87.2(4)
C7 P1 C9 C10 46.9(4)
C11 P1 C9 C10 174.9(4)
Pt1 P1 C9 C10 -27.0(4)
